data_4113589
loop_
_publ_author_name
'Hua Jiang'
'Jean-Michel L\'eger'
'Ivan Huc'

_publ_section_title
;
 Aromatic \d-Peptides
;
_journal_name_full 'Journal of the American Chemical Society'
_journal_page_first 3448
_journal_page_last 3449
_journal_paper_doi 10.1021/ja029887k
_journal_volume 125
_journal_year 2003
_chemical_formula_sum 'C119.6 H134.7 Cl1.1 N16 O26.6'
_chemical_formula_weight 2260.93
_chemical_name_systematic
; 
 ? 
;
_space_group_IT_number 15
_symmetry_space_group_name_Hall '-C 2yc'
_symmetry_space_group_name_H-M 'C 1 2/c 1'
_atom_sites_solution_hydrogens geom
_atom_sites_solution_primary direct
_atom_sites_solution_secondary difmap
_audit_creation_method SHELXL
_cell_angle_alpha 90.00
_cell_angle_beta 96.79(2)
_cell_angle_gamma 90.00
_cell_formula_units_Z 8
_cell_length_a 46.711(2)
_cell_length_b 18.829(2)
_cell_length_c 30.085(2)
_cell_measurement_temperature 296(2)
_cell_volume 26275(4)
_computing_structure_refinement 'SHELXL-93 (Sheldrick, 1993)'
_computing_structure_solution 'SHELXS-86 (Sheldrick, 1990)'
_diffrn_ambient_temperature 296(2)
_diffrn_radiation_monochromator graphite
_diffrn_radiation_source 'fine-focus sealed tube'
_diffrn_radiation_type MoK\a
_diffrn_radiation_wavelength 0.71073
_diffrn_reflns_av_R_equivalents 0.0561
_diffrn_reflns_av_sigmaI/netI 0.0816
_diffrn_reflns_limit_h_max 47
_diffrn_reflns_limit_h_min -39
_diffrn_reflns_limit_k_max 18
_diffrn_reflns_limit_k_min -19
_diffrn_reflns_limit_l_max 29
_diffrn_reflns_limit_l_min -30
_diffrn_reflns_number 34251
_diffrn_reflns_theta_max 21.04
_diffrn_reflns_theta_min 1.17
_exptl_absorpt_coefficient_mu 0.103
_exptl_absorpt_correction_type 'semi-empirical method scalepack'
_exptl_crystal_density_diffrn 1.143
_exptl_crystal_F_000 9566
_exptl_crystal_size_max 0.30
_exptl_crystal_size_mid 0.15
_exptl_crystal_size_min 0.10
_refine_diff_density_max 0.818
_refine_diff_density_min -0.433
_refine_diff_density_rms 0.082
_refine_ls_extinction_expression Fc^*^=kFc[1+0.001xFc^2^\l^3^/sin(2\q)]^-1/4^
_refine_ls_extinction_method SHELXL
_refine_ls_goodness_of_fit_all 0.997
_refine_ls_goodness_of_fit_obs 1.111
_refine_ls_matrix_type full
_refine_ls_number_parameters 1406
_refine_ls_number_reflns 13905
_refine_ls_number_restraints 38
_refine_ls_restrained_S_all 1.084
_refine_ls_restrained_S_obs 1.183
_refine_ls_R_factor_all 0.2410
_refine_ls_R_factor_obs 0.1373
_refine_ls_shift/esd_max 2.547
_refine_ls_shift/esd_mean 0.081
_refine_ls_structure_factor_coef Fsqd
_refine_ls_weighting_details 'w=1/[\s^2^(Fo^2^)+(0.3534P)^2^+28.7708P] where P=(Fo^2^+2Fc^2^)/3'
_refine_ls_weighting_scheme calc
_refine_ls_wR_factor_all 0.5130
_refine_ls_wR_factor_obs 0.3791
_reflns_number_observed 6719
_reflns_number_total 13956
_reflns_observed_criterion >2sigma(I)
_cod_data_source_file ja029887ksi20021223_102852.cif
_cod_data_source_block jml
_cod_depositor_comments
;
The following automatic conversions were performed:

'_refine_ls_weighting_scheme' value 'calc
w=1/[\s^2^(Fo^2^)+(0.3534P)^2^+28.7708P] where P=(Fo^2^+2Fc^2^)/3'
was changed to 'calc'. New tag '_refine_ls_weighting_details' was
created. The value of the new tag was set to
'w=1/[\s^2^(Fo^2^)+(0.3534P)^2^+28.7708P] where P=(Fo^2^+2Fc^2^)/3'.

Automatic conversion script
Id: cif_fix_values 3143 2015-03-26 13:38:13Z robertas 
;
_cod_original_cell_volume 26274.8(35)
_cod_database_code 4113589

loop_
_symmetry_equiv_pos_as_xyz
'x, y, z'
'-x, y, -z+1/2'
'x+1/2, y+1/2, z'
'-x+1/2, y+1/2, -z+1/2'
'-x, -y, -z'
'x, -y, z-1/2'
'-x+1/2, -y+1/2, -z'
'x+1/2, -y+1/2, z-1/2'

loop_
_atom_site_aniso_label
_atom_site_aniso_U_11
_atom_site_aniso_U_22
_atom_site_aniso_U_33
_atom_site_aniso_U_23
_atom_site_aniso_U_13
_atom_site_aniso_U_12
C1 0.416(33) 0.142(14) 0.216(18) 0.063(13) 0.108(19) -0.013(16)
C2 0.341(26) 0.107(11) 0.149(13) 0.029(10) 0.065(14) -0.015(13)
C3 0.555(62) 0.220(25) 0.650(67) 0.010(33) 0.421(56) 0.126(32)
C4 0.135(10) 0.080(8) 0.127(9) 0.015(7) 0.019(7) 0.008(6)
O5 0.142(7) 0.082(5) 0.116(6) 0.010(4) 0.004(4) 0.006(4)
C6 0.082(7) 0.072(7) 0.106(8) -0.002(7) 0.001(6) 0.013(5)
C7 0.099(8) 0.058(6) 0.110(8) 0.010(7) 0.000(6) 0.009(5)
C8 0.082(7) 0.044(6) 0.117(8) 0.005(6) 0.011(5) 0.004(4)
N9 0.083(6) 0.052(5) 0.133(7) 0.009(5) 0.019(5) 0.003(4)
C10 0.070(7) 0.052(7) 0.151(11) -0.002(8) 0.009(6) -0.002(4)
C11 0.076(7) 0.058(7) 0.161(10) 0.011(8) 0.026(6) -0.014(5)
C12 0.089(8) 0.048(6) 0.230(15) -0.041(10) -0.011(9) -0.008(5)
C13 0.142(12) 0.089(10) 0.152(12) -0.006(8) -0.004(9) 0.006(7)
C14 0.128(10) 0.067(8) 0.149(10) -0.016(8) -0.002(7) 0.000(6)
C15 0.079(7) 0.057(7) 0.135(10) -0.001(8) 0.001(6) 0.002(5)
N16 0.144(10) 0.047(6) 0.203(13) -0.009(8) 0.048(8) -0.022(6)
O17 0.476(26) 0.114(8) 0.272(15) 0.005(8) 0.248(17) 0.019(11)
O18 0.245(12) 0.109(7) 0.180(9) 0.020(7) 0.004(8) -0.018(8)
C19 0.095(8) 0.051(7) 0.142(10) 0.004(7) 0.026(6) -0.004(5)
O20 0.155(7) 0.054(4) 0.144(6) 0.003(4) 0.031(5) 0.017(4)
N21 0.116(7) 0.056(5) 0.103(6) 0.005(5) 0.023(5) 0.006(4)
C22 0.086(7) 0.060(7) 0.125(9) 0.015(7) 0.031(6) 0.004(5)
C23 0.119(9) 0.067(7) 0.154(12) -0.011(7) 0.037(7) 0.014(6)
C24 0.150(11) 0.082(8) 0.135(10) -0.017(9) 0.051(8) 0.014(7)
C25 0.135(10) 0.100(9) 0.099(7) -0.005(8) 0.047(7) -0.007(7)
C26 0.112(8) 0.061(7) 0.114(9) -0.019(7) 0.051(6) -0.008(5)
C27 0.113(9) 0.094(9) 0.100(9) -0.011(8) 0.049(6) -0.008(6)
C28 0.099(8) 0.083(7) 0.088(8) 0.001(6) 0.037(5) 0.009(5)
C29 0.094(7) 0.063(6) 0.109(8) 0.001(7) 0.043(6) -0.003(5)
N30 0.090(6) 0.057(5) 0.109(6) 0.009(5) 0.035(4) -0.001(4)
C31 0.081(7) 0.064(7) 0.114(8) 0.002(7) 0.036(5) 0.005(5)
O32 0.155(7) 0.109(5) 0.097(5) 0.001(5) 0.041(5) 0.008(5)
C33 0.132(10) 0.131(10) 0.109(9) -0.017(9) 0.043(7) 0.003(8)
C34 0.201(16) 0.170(14) 0.115(11) -0.021(11) 0.001(10) 0.011(12)
C35 0.225(18) 0.218(17) 0.119(11) -0.028(12) 0.016(11) 0.021(14)
C36 0.307(27) 0.160(16) 0.246(22) -0.076(15) -0.012(18) -0.035(17)
C37 0.088(7) 0.068(7) 0.117(9) 0.026(7) 0.030(6) 0.009(5)
O38 0.159(7) 0.076(4) 0.127(6) 0.021(4) 0.043(5) 0.016(4)
N39 0.100(6) 0.066(5) 0.104(6) 0.012(5) 0.035(5) 0.006(4)
C40 0.075(7) 0.052(6) 0.126(9) -0.012(6) 0.024(5) 0.007(4)
C41 0.103(8) 0.078(8) 0.148(9) -0.012(7) 0.039(7) -0.005(6)
C42 0.124(10) 0.066(7) 0.215(15) -0.034(10) 0.031(10) -0.001(6)
C43 0.142(11) 0.096(11) 0.155(12) -0.029(9) 0.046(9) -0.015(7)
C44 0.081(8) 0.086(9) 0.143(11) -0.052(9) 0.022(6) -0.002(5)
C45 0.093(8) 0.142(12) 0.091(9) -0.054(10) 0.014(6) 0.001(7)
C46 0.076(8) 0.143(11) 0.099(9) -0.012(9) 0.006(5) 0.006(7)
C47 0.066(7) 0.116(10) 0.083(8) 0.009(8) 0.008(5) -0.001(5)
N48 0.070(5) 0.067(6) 0.108(7) 0.000(5) 0.013(4) 0.003(4)
C49 0.059(6) 0.095(9) 0.104(8) -0.008(7) 0.014(5) -0.005(5)
O50 0.141(7) 0.179(8) 0.128(7) -0.069(7) 0.021(5) 0.000(6)
C51 0.178(15) 0.223(17) 0.130(13) -0.092(13) -0.016(10) 0.042(12)
C52 0.203(22) 0.302(28) 0.194(20) -0.017(20) 0.021(15) 0.048(19)
C53 0.190(21) 0.279(25) 0.343(29) 0.059(22) 0.123(20) 0.071(18)
C54 0.367(33) 0.324(30) 0.177(18) -0.023(19) 0.151(20) 0.002(24)
C55 0.075(7) 0.106(9) 0.087(8) 0.027(8) 0.012(5) 0.003(5)
O56 0.099(6) 0.157(7) 0.102(5) 0.028(5) 0.013(4) 0.008(4)
N57 0.086(6) 0.092(7) 0.103(7) 0.016(5) 0.017(4) -0.001(4)
C58 0.071(7) 0.089(9) 0.135(11) 0.015(8) 0.023(6) 0.004(5)
C59 0.084(8) 0.105(9) 0.137(9) 0.060(8) 0.015(6) 0.011(6)
C60 0.095(10) 0.109(13) 0.241(19) 0.084(12) 0.017(11) 0.007(8)
C61 0.100(10) 0.087(9) 0.236(17) 0.022(13) 0.019(11) 0.005(7)
C62 0.102(9) 0.066(8) 0.168(13) 0.004(10) 0.031(8) -0.004(6)
C63 0.100(9) 0.076(10) 0.180(14) -0.018(10) 0.018(8) 0.006(6)
C64 0.091(8) 0.098(9) 0.163(11) -0.025(9) 0.031(7) -0.003(7)
C65 0.078(7) 0.069(7) 0.130(10) -0.021(7) 0.030(6) 0.002(5)
N66 0.080(6) 0.073(5) 0.111(6) 0.004(6) 0.025(4) -0.002(4)
C67 0.081(7) 0.084(9) 0.131(10) 0.013(8) 0.033(6) -0.004(6)
O68 0.159(8) 0.076(6) 0.245(12) -0.039(6) 0.020(7) 0.008(5)
C69 0.235(20) 0.103(11) 0.320(26) -0.080(14) 0.088(17) 0.015(11)
C70 0.441(49) 0.134(17) 0.320(34) -0.030(18) 0.014(32) -0.001(22)
C71 0.420(30) 0.213(18) 0.300(20) 0.003(15) -0.036(19) -0.057(19)
C72 0.655(86) 0.214(28) 0.542(67) 0.002(34) 0.263(64) -0.167(40)
C73 0.083(7) 0.098(9) 0.112(9) -0.014(8) 0.043(6) -0.011(6)
O74 0.145(7) 0.125(6) 0.105(6) -0.018(5) 0.049(5) -0.005(5)
N75 0.098(6) 0.091(6) 0.078(5) 0.000(5) 0.028(4) 0.009(5)
C76 0.071(7) 0.096(8) 0.088(8) 0.017(7) 0.018(5) -0.011(5)
C77 0.113(9) 0.153(11) 0.081(7) 0.017(9) 0.021(6) -0.013(8)
C78 0.112(9) 0.126(10) 0.083(8) 0.017(7) 0.035(6) 0.009(7)
C79 0.119(10) 0.136(10) 0.112(10) 0.036(9) 0.029(7) 0.006(8)
C80 0.087(7) 0.108(9) 0.088(8) 0.026(7) 0.010(5) 0.007(6)
C81 0.109(9) 0.092(8) 0.116(9) 0.005(8) 0.027(7) 0.013(6)
C82 0.101(8) 0.105(9) 0.093(8) 0.006(7) 0.024(6) 0.013(6)
C83 0.060(6) 0.085(7) 0.099(8) 0.007(7) 0.013(5) -0.002(5)
N84 0.067(5) 0.086(5) 0.082(6) -0.001(5) 0.014(4) 0.003(4)
C85 0.081(7) 0.081(7) 0.074(7) 0.007(6) 0.019(5) -0.004(5)
O86 0.182(8) 0.092(6) 0.135(6) 0.032(5) 0.026(5) 0.035(5)
C87 0.288(21) 0.085(9) 0.205(16) 0.025(10) 0.009(13) 0.078(11)
C88 0.624(76) 0.161(21) 0.467(55) -0.086(28) 0.109(48) 0.176(35)
C89 0.704(90) 0.542(75) 0.174(22) 0.122(34) 0.166(36) 0.320(67)
C90 0.523(54) 0.216(25) 0.370(39) -0.124(26) 0.123(35) 0.010(28)
C91 0.053(6) 0.112(9) 0.086(8) 0.007(7) 0.015(5) 0.009(5)
O92 0.115(6) 0.107(5) 0.101(5) -0.014(4) 0.024(4) 0.005(4)
N93 0.073(5) 0.102(7) 0.075(6) -0.005(5) 0.014(4) 0.006(4)
C94 0.076(7) 0.129(10) 0.057(7) 0.008(7) 0.016(4) 0.008(6)
C95 0.085(8) 0.131(9) 0.089(8) 0.003(8) 0.018(5) -0.001(6)
C96 0.096(9) 0.158(12) 0.089(9) -0.003(9) 0.017(6) -0.003(8)
C97 0.104(9) 0.209(16) 0.066(8) 0.017(9) 0.013(6) -0.017(9)
C98 0.066(7) 0.142(12) 0.105(11) 0.018(9) 0.020(5) -0.002(6)
C99 0.101(9) 0.138(12) 0.104(10) 0.046(10) 0.024(6) 0.002(7)
C100 0.080(8) 0.127(10) 0.138(11) 0.025(10) 0.025(7) 0.001(6)
C101 0.078(7) 0.102(9) 0.097(9) 0.020(8) 0.017(5) -0.003(6)
N102 0.065(5) 0.103(7) 0.086(6) 0.016(5) 0.022(4) -0.003(4)
C103 0.077(7) 0.105(9) 0.061(7) 0.017(7) 0.015(4) 0.007(5)
O104 0.161(8) 0.155(8) 0.125(7) 0.057(6) 0.021(5) -0.013(6)
C105 0.253(22) 0.158(16) 0.219(19) 0.068(14) 0.043(14) -0.031(14)
C106 0.774(84) 0.169(22) 0.307(32) 0.136(24) 0.284(42) 0.033(31)
C107 0.460(62) 0.399(56) 0.493(68) -0.004(53) -0.037(53) 0.000(42)
C108 0.448(49) 0.222(26) 0.742(82) 0.235(41) 0.333(53) 0.082(29)
C109 0.088(8) 0.111(10) 0.110(10) 0.010(9) 0.026(6) -0.005(7)
O110 0.136(7) 0.089(5) 0.155(7) 0.001(5) 0.023(5) -0.001(5)
N111 0.102(7) 0.103(6) 0.085(6) -0.007(6) 0.013(5) -0.003(5)
C112 0.077(7) 0.103(8) 0.105(9) -0.016(8) 0.021(6) -0.005(6)
C113 0.125(10) 0.120(10) 0.114(10) -0.026(8) 0.016(7) 0.008(7)
C114 0.152(12) 0.133(12) 0.139(13) -0.046(10) 0.035(9) -0.003(10)
C115 0.167(13) 0.139(11) 0.108(9) -0.031(10) 0.019(8) 0.006(10)
C116 0.115(9) 0.126(10) 0.090(9) -0.015(9) 0.023(6) 0.006(7)
C117 0.122(10) 0.145(11) 0.080(9) -0.014(9) 0.022(7) -0.024(8)
C118 0.114(9) 0.131(10) 0.086(8) 0.016(7) 0.025(6) 0.014(7)
C119 0.084(7) 0.124(9) 0.080(7) -0.005(7) 0.022(5) -0.005(7)
N120 0.083(6) 0.105(6) 0.083(5) -0.004(6) 0.019(4) 0.004(5)
C121 0.082(7) 0.131(10) 0.081(8) -0.022(8) 0.017(5) -0.008(7)
O122 0.197(9) 0.183(9) 0.081(6) -0.013(6) 0.022(5) 0.020(7)
C123 0.181(14) 0.203(15) 0.101(10) 0.025(10) 0.004(8) 0.057(12)
C124 0.333(29) 0.198(17) 0.098(11) 0.036(11) 0.039(13) 0.045(18)
C125 0.604(72) 0.453(57) 0.295(36) -0.087(35) 0.297(46) -0.120(53)
C126 0.553(54) 0.395(41) 0.133(15) 0.047(21) -0.001(21) 0.233(39)
C127 0.087(8) 0.115(9) 0.083(8) 0.008(8) 0.010(5) 0.011(6)
O128 0.133(7) 0.129(6) 0.107(5) 0.020(5) 0.026(4) 0.029(5)
N129 0.097(6) 0.111(6) 0.083(6) -0.001(5) 0.027(4) 0.012(5)
C130 0.071(7) 0.101(8) 0.095(8) -0.003(7) 0.028(5) 0.009(5)
C131 0.083(8) 0.111(9) 0.119(9) -0.001(8) 0.022(6) 0.018(6)
C132 0.123(10) 0.103(8) 0.112(9) -0.011(9) 0.026(7) 0.020(7)
C133 0.098(8) 0.114(10) 0.104(9) -0.018(8) 0.022(6) 0.011(6)
C134 0.059(6) 0.125(10) 0.087(8) -0.009(8) 0.012(5) 0.006(6)
C135 0.070(7) 0.130(10) 0.082(9) -0.023(8) 0.015(5) -0.009(6)
C136 0.075(7) 0.147(11) 0.071(7) -0.006(7) 0.016(5) -0.005(6)
C137 0.061(6) 0.114(9) 0.083(8) -0.002(7) 0.017(5) 0.004(5)
N138 0.070(5) 0.107(7) 0.092(6) -0.002(5) 0.016(4) 0.000(4)
C139 0.060(6) 0.106(8) 0.084(8) -0.004(7) 0.018(5) 0.008(5)
C140 0.073(7) 0.108(10) 0.113(10) -0.011(9) 0.024(6) -0.020(6)
O141 0.128(7) 0.133(6) 0.117(6) 0.020(5) 0.026(5) -0.018(5)
O142 0.105(6) 0.112(6) 0.129(6) -0.028(5) 0.035(4) -0.010(4)
C143 0.147(11) 0.106(9) 0.164(11) -0.030(8) 0.049(8) -0.014(8)
O144 0.106(6) 0.140(6) 0.087(5) -0.016(5) 0.018(4) 0.002(4)
C145 0.107(9) 0.179(12) 0.093(8) 0.000(9) 0.013(6) -0.014(8)
C146 0.188(16) 0.207(16) 0.092(9) -0.022(10) 0.001(9) 0.015(12)
C147 0.251(21) 0.196(16) 0.196(17) -0.004(13) -0.053(15) -0.089(16)
C148 0.225(19) 0.297(23) 0.095(10) -0.021(12) -0.012(10) -0.029(16)
Cl49 0.217(10) 0.301(13) 0.763(31) 0.066(16) -0.211(15) -0.036(9)
C150 0.083(14) 0.115(14) 0.323(34) 0.008(20) -0.082(19) -0.009(11)
C151 0.236(36) 0.267(33) 0.143(18) 0.023(19) 0.001(21) 0.009(30)
C152 0.112(24) 0.225(34) 0.630(90) -0.079(43) 0.094(40) 0.060(22)
C153 0.133(25) 0.179(26) 0.437(57) 0.044(31) 0.016(29) 0.038(20)
C154 0.153(19) 0.093(12) 0.192(20) 0.041(12) -0.022(16) -0.012(13)
C155 0.109(16) 0.151(16) 0.142(15) -0.002(13) 0.010(12) 0.010(13)
O156 0.222(16) 0.230(17) 0.257(17) 0.065(13) 0.108(15) -0.008(12)

loop_
_atom_site_label
_atom_site_type_symbol
_atom_site_fract_x
_atom_site_fract_y
_atom_site_fract_z
_atom_site_U_iso_or_equiv
_atom_site_thermal_displace_type
_atom_site_occupancy
_atom_site_calc_flag
_atom_site_refinement_flags
C1 C 0.2268(5) 0.5142(8) 0.4117(6) 0.252(10) Uani 1 d D
H1A H 0.2196(5) 0.5087(8) 0.4401(6) 0.378 Uiso 1 calc R
H1B H 0.2455(5) 0.4930(8) 0.4129(6) 0.378 Uiso 1 calc R
H1C H 0.2139(5) 0.4912(8) 0.3889(6) 0.378 Uiso 1 calc R
C2 C 0.2287(5) 0.5933(7) 0.4007(5) 0.196(8) Uani 1 d D
H2 H 0.2426(5) 0.6152(7) 0.4235(5) 0.236 Uiso 1 calc R
C3 C 0.1998(7) 0.6345(15) 0.3994(12) 0.447(30) Uani 1 d D
H3A H 0.2028(7) 0.6834(15) 0.3924(12) 0.671 Uiso 1 calc R
H3B H 0.1928(7) 0.6314(15) 0.4281(12) 0.671 Uiso 1 calc R
H3C H 0.1858(7) 0.6142(15) 0.3770(12) 0.671 Uiso 1 calc R
C4 C 0.2405(3) 0.6002(6) 0.3553(4) 0.114(3) Uani 1 d .
H4A H 0.2573(3) 0.5703(6) 0.3547(4) 0.136 Uiso 1 calc R
H4B H 0.2260(3) 0.5856(6) 0.3313(4) 0.136 Uiso 1 calc R
O5 O 0.2479(2) 0.6722(4) 0.3499(3) 0.114(2) Uani 1 d .
C6 C 0.2501(2) 0.6958(5) 0.3088(4) 0.088(3) Uani 1 d .
C7 C 0.2502(2) 0.6559(5) 0.2719(4) 0.090(3) Uani 1 d .
H7 H 0.2500(2) 0.6066(5) 0.2741(4) 0.108 Uiso 1 calc R
C8 C 0.2505(2) 0.6887(5) 0.2299(4) 0.081(3) Uani 1 d .
N9 N 0.2535(2) 0.7575(4) 0.2250(3) 0.089(2) Uani 1 d .
C10 C 0.2562(2) 0.7984(5) 0.2628(5) 0.091(3) Uani 1 d .
C11 C 0.2595(2) 0.8724(6) 0.2598(5) 0.098(3) Uani 1 d .
C12 C 0.2586(2) 0.9154(6) 0.2976(7) 0.125(5) Uani 1 d .
H12 H 0.2592(2) 0.9645(6) 0.2945(7) 0.150 Uiso 1 calc R
C13 C 0.2567(3) 0.8865(7) 0.3391(5) 0.129(4) Uani 1 d .
H13 H 0.2571(3) 0.9151(7) 0.3644(5) 0.155 Uiso 1 calc R
C14 C 0.2542(2) 0.8154(6) 0.3420(4) 0.116(4) Uani 1 d .
H14 H 0.2526(2) 0.7952(6) 0.3698(4) 0.139 Uiso 1 calc R
C15 C 0.2537(2) 0.7710(5) 0.3052(5) 0.091(3) Uani 1 d .
N16 N 0.2638(3) 0.9041(6) 0.2186(5) 0.129(4) Uani 1 d .
O17 O 0.2813(5) 0.8836(6) 0.1991(5) 0.271(10) Uani 1 d .
O18 O 0.2516(3) 0.9594(6) 0.2087(4) 0.180(4) Uani 1 d .
C19 C 0.2474(2) 0.6443(5) 0.1882(4) 0.095(3) Uani 1 d .
O20 O 0.2511(2) 0.5795(3) 0.1903(2) 0.117(2) Uani 1 d .
N21 N 0.2396(2) 0.6816(4) 0.1504(3) 0.091(2) Uani 1 d .
H21 H 0.2366(2) 0.7263(4) 0.1536(3) 0.109 Uiso 1 calc R
C22 C 0.2361(2) 0.6562(5) 0.1070(4) 0.089(3) Uani 1 d .
C23 C 0.2426(2) 0.5880(5) 0.0934(5) 0.111(3) Uani 1 d .
H23 H 0.2493(2) 0.5544(5) 0.1148(5) 0.134 Uiso 1 calc R
C24 C 0.2393(3) 0.5696(6) 0.0485(5) 0.119(4) Uani 1 d .
H24 H 0.2436(3) 0.5236(6) 0.0402(5) 0.143 Uiso 1 calc R
C25 C 0.2297(3) 0.6175(6) 0.0167(4) 0.109(3) Uani 1 d .
H25 H 0.2279(3) 0.6042(6) -0.0133(4) 0.130 Uiso 1 calc R
C26 C 0.2225(2) 0.6873(5) 0.0282(4) 0.093(3) Uani 1 d .
C27 C 0.2119(2) 0.7399(6) -0.0033(4) 0.100(3) Uani 1 d .
C28 C 0.2054(2) 0.8053(5) 0.0105(4) 0.088(3) Uani 1 d .
H28 H 0.1992(2) 0.8407(5) -0.0100(4) 0.106 Uiso 1 calc R
C29 C 0.2082(2) 0.8180(5) 0.0562(4) 0.086(3) Uani 1 d .
N30 N 0.2180(2) 0.7729(4) 0.0877(3) 0.083(2) Uani 1 d .
C31 C 0.2252(2) 0.7062(5) 0.0733(4) 0.084(3) Uani 1 d .
O32 O 0.2095(2) 0.7166(4) -0.0467(3) 0.118(2) Uani 1 d .
C33 C 0.1963(3) 0.7616(7) -0.0806(4) 0.122(4) Uani 1 d .
H33A H 0.2081(3) 0.8034(7) -0.0834(4) 0.146 Uiso 1 calc R
H33B H 0.1776(3) 0.7768(7) -0.0736(4) 0.146 Uiso 1 calc R
C34 C 0.1932(4) 0.7193(9) -0.1244(5) 0.164(5) Uani 1 d D
H34 H 0.2125(4) 0.7036(9) -0.1298(5) 0.196 Uiso 1 calc R
C35 C 0.1809(4) 0.7642(9) -0.1643(5) 0.188(7) Uani 1 d D
H35A H 0.1927(4) 0.8056(9) -0.1662(5) 0.282 Uiso 1 calc R
H35B H 0.1616(4) 0.7784(9) -0.1605(5) 0.282 Uiso 1 calc R
H35C H 0.1807(4) 0.7368(9) -0.1912(5) 0.282 Uiso 1 calc R
C36 C 0.1751(5) 0.6544(10) -0.1214(7) 0.241(10) Uani 1 d D
H36A H 0.1828(5) 0.6263(10) -0.0962(7) 0.362 Uiso 1 calc R
H36B H 0.1750(5) 0.6270(10) -0.1483(7) 0.362 Uiso 1 calc R
H36C H 0.1557(5) 0.6682(10) -0.1178(7) 0.362 Uiso 1 calc R
C37 C 0.1995(2) 0.8905(5) 0.0725(4) 0.090(3) Uani 1 d .
O38 O 0.1970(2) 0.9414(4) 0.0479(3) 0.118(2) Uani 1 d .
N39 N 0.1943(2) 0.8910(4) 0.1154(3) 0.088(2) Uani 1 d .
H39 H 0.1944(2) 0.8499(4) 0.1278(3) 0.106 Uiso 1 calc R
C40 C 0.1888(2) 0.9469(5) 0.1430(4) 0.084(3) Uani 1 d .
C41 C 0.1870(2) 1.0161(6) 0.1297(4) 0.108(3) Uani 1 d .
H41 H 0.1886(2) 1.0291(6) 0.1003(4) 0.129 Uiso 1 calc R
C42 C 0.1823(3) 1.0687(6) 0.1637(6) 0.134(5) Uani 1 d .
H42 H 0.1799(3) 1.1159(6) 0.1551(6) 0.161 Uiso 1 calc R
C43 C 0.1814(3) 1.0521(7) 0.2071(5) 0.129(4) Uani 1 d .
H43 H 0.1800(3) 1.0882(7) 0.2279(5) 0.155 Uiso 1 calc R
C44 C 0.1825(2) 0.9795(6) 0.2218(5) 0.103(3) Uani 1 d .
C45 C 0.1811(2) 0.9568(9) 0.2655(5) 0.108(4) Uani 1 d .
C46 C 0.1823(2) 0.8856(9) 0.2746(4) 0.106(3) Uani 1 d .
H46 H 0.1820(2) 0.8695(9) 0.3038(4) 0.127 Uiso 1 calc R
C47 C 0.1838(2) 0.8371(6) 0.2397(4) 0.088(3) Uani 1 d .
N48 N 0.18576(15) 0.8565(4) 0.1986(3) 0.081(2) Uani 1 d .
C49 C 0.1855(2) 0.9267(6) 0.1887(4) 0.086(3) Uani 1 d .
O50 O 0.1783(2) 1.0097(5) 0.2945(4) 0.149(3) Uani 1 d .
C51 C 0.1788(4) 0.9893(9) 0.3395(5) 0.180(7) Uani 1 d .
H51A H 0.1984(4) 0.9777(9) 0.3513(5) 0.216 Uiso 1 calc R
H51B H 0.1673(4) 0.9466(9) 0.3408(5) 0.216 Uiso 1 calc R
C52 C 0.1681(5) 1.0420(14) 0.3677(7) 0.233(9) Uani 1 d D
H52 H 0.1804(5) 1.0839(14) 0.3659(7) 0.280 Uiso 1 calc R
C53 C 0.1368(4) 1.0643(12) 0.3467(8) 0.263(11) Uani 1 d D
H53A H 0.1295(4) 1.0999(12) 0.3652(8) 0.395 Uiso 1 calc R
H53B H 0.1244(4) 1.0235(12) 0.3450(8) 0.395 Uiso 1 calc R
H53C H 0.1376(4) 1.0831(12) 0.3172(8) 0.395 Uiso 1 calc R
C54 C 0.1726(5) 1.0171(13) 0.4184(7) 0.280(12) Uani 1 d .
H54A H 0.1654(5) 1.0529(13) 0.4369(7) 0.420 Uiso 1 calc R
H54B H 0.1928(5) 1.0098(13) 0.4276(7) 0.420 Uiso 1 calc R
H54C H 0.1624(5) 0.9734(13) 0.4214(7) 0.420 Uiso 1 calc R
C55 C 0.1819(2) 0.7615(6) 0.2492(4) 0.089(3) Uani 1 d .
O56 O 0.18425(15) 0.7378(4) 0.2871(3) 0.119(2) Uani 1 d .
N57 N 0.1764(2) 0.7213(5) 0.2116(3) 0.093(2) Uani 1 d .
H57 H 0.1733(2) 0.7448(5) 0.1870(3) 0.112 Uiso 1 calc R
C58 C 0.1750(2) 0.6482(6) 0.2070(4) 0.097(3) Uani 1 d .
C59 C 0.1791(2) 0.5989(7) 0.2401(4) 0.109(3) Uani 1 d .
H59 H 0.1819(2) 0.6133(7) 0.2699(4) 0.130 Uiso 1 calc R
C60 C 0.1792(3) 0.5260(9) 0.2295(7) 0.148(6) Uani 1 d .
H60 H 0.1819(3) 0.4928(9) 0.2525(7) 0.178 Uiso 1 calc R
C61 C 0.1753(3) 0.5032(8) 0.1861(8) 0.141(5) Uani 1 d .
H61 H 0.1759(3) 0.4548(8) 0.1799(8) 0.169 Uiso 1 calc R
C62 C 0.1705(2) 0.5527(6) 0.1503(6) 0.111(4) Uani 1 d .
C63 C 0.1667(2) 0.5319(7) 0.1059(6) 0.118(4) Uani 1 d .
C64 C 0.1594(2) 0.5831(7) 0.0736(5) 0.116(4) Uani 1 d .
H64 H 0.1565(2) 0.5706(7) 0.0435(5) 0.139 Uiso 1 calc R
C65 C 0.1567(2) 0.6543(5) 0.0866(5) 0.091(3) Uani 1 d .
N66 N 0.1618(2) 0.6757(4) 0.1285(3) 0.087(2) Uani 1 d .
C67 C 0.1688(2) 0.6257(6) 0.1598(5) 0.097(3) Uani 1 d .
O68 O 0.1695(2) 0.4624(5) 0.0976(4) 0.160(4) Uani 1 d .
C69 C 0.1634(4) 0.4381(7) 0.0520(8) 0.215(9) Uani 1 d D
H69A H 0.1759(4) 0.4624(7) 0.0335(8) 0.258 Uiso 1 calc R
H69B H 0.1436(4) 0.4495(7) 0.0408(8) 0.258 Uiso 1 calc R
C70 C 0.1681(8) 0.3566(10) 0.0493(10) 0.301(15) Uani 1 d D
H70 H 0.1595(8) 0.3429(10) 0.0192(10) 0.361 Uiso 1 calc R
C71 C 0.1999(10) 0.3531(27) 0.0480(27) 0.316(10) Uani 1 d D
H71A H 0.2049(10) 0.3805(27) 0.0231(27) 0.474 Uiso 1 calc R
H71B H 0.2056(10) 0.3046(27) 0.0447(27) 0.474 Uiso 1 calc R
H71C H 0.2096(10) 0.3720(27) 0.0753(27) 0.474 Uiso 1 calc R
C72 C 0.1497(10) 0.3218(16) 0.0807(15) 0.455(34) Uani 1 d D
H72A H 0.1300(10) 0.3356(16) 0.0730(15) 0.682 Uiso 1 calc R
H72B H 0.1561(10) 0.3363(16) 0.1108(15) 0.682 Uiso 1 calc R
H72C H 0.1514(10) 0.2711(16) 0.0784(15) 0.682 Uiso 1 calc R
C73 C 0.1464(2) 0.7078(6) 0.0517(5) 0.095(3) Uani 1 d .
O74 O 0.1455(2) 0.6953(4) 0.0125(3) 0.122(3) Uani 1 d .
N75 N 0.1381(2) 0.7691(5) 0.0693(3) 0.088(2) Uani 1 d .
H75 H 0.1395(2) 0.7700(5) 0.0980(3) 0.105 Uiso 1 calc R
C76 C 0.1277(2) 0.8313(6) 0.0481(3) 0.084(3) Uani 1 d .
C77 C 0.1164(3) 0.9071(9) -0.0147(4) 0.115(4) Uani 1 d .
H77 H 0.1145(3) 0.9133(9) -0.0455(4) 0.138 Uiso 1 calc R
C78 C 0.1261(2) 0.8422(7) 0.0032(4) 0.105(3) Uani 1 d .
H78 H 0.1315(2) 0.8065(7) -0.0155(4) 0.126 Uiso 1 calc R
C79 C 0.1095(3) 0.9622(7) 0.0118(5) 0.121(4) Uani 1 d .
H79 H 0.1034(3) 1.0054(7) -0.0010(5) 0.145 Uiso 1 calc R
C80 C 0.1117(2) 0.9531(6) 0.0585(4) 0.094(3) Uani 1 d .
C81 C 0.1053(2) 1.0083(6) 0.0890(4) 0.104(3) Uani 1 d .
C82 C 0.1069(2) 0.9932(6) 0.1332(4) 0.099(3) Uani 1 d .
H82 H 0.1035(2) 1.0281(6) 0.1538(4) 0.119 Uiso 1 calc R
C83 C 0.1139(2) 0.9228(6) 0.1474(3) 0.081(3) Uani 1 d .
N84 N 0.12008(14) 0.8709(4) 0.1208(3) 0.078(2) Uani 1 d .
C85 C 0.1202(2) 0.8868(5) 0.0772(3) 0.078(2) Uani 1 d .
O86 O 0.0974(2) 1.0708(4) 0.0692(3) 0.136(3) Uani 1 d .
C87 C 0.0909(4) 1.1289(8) 0.0989(5) 0.194(7) Uani 1 d D
H87A H 0.1084(4) 1.1527(8) 0.1116(5) 0.233 Uiso 1 calc R
H87B H 0.0807(4) 1.1116(8) 0.1230(5) 0.233 Uiso 1 calc R
C88 C 0.0718(9) 1.1787(13) 0.0679(10) 0.414(29) Uani 1 d D
H88 H 0.0801(9) 1.1964(13) 0.0416(10) 0.497 Uiso 1 calc R
C89 C 0.0433(9) 1.1355(23) 0.0585(9) 0.464(39) Uani 1 d D
H89A H 0.0294(9) 1.1626(23) 0.0393(9) 0.697 Uiso 1 calc R
H89B H 0.0357(9) 1.1259(23) 0.0862(9) 0.697 Uiso 1 calc R
H89C H 0.0470(9) 1.0916(23) 0.0441(9) 0.697 Uiso 1 calc R
C90 C 0.0707(8) 1.2333(13) 0.1078(10) 0.364(18) Uani 1 d D
H90A H 0.0589(8) 1.2732(13) 0.0975(10) 0.546 Uiso 1 calc R
H90B H 0.0898(8) 1.2493(13) 0.1180(10) 0.546 Uiso 1 calc R
H90C H 0.0626(8) 1.2104(13) 0.1320(10) 0.546 Uiso 1 calc R
C91 C 0.1121(2) 0.9075(7) 0.1959(3) 0.083(3) Uani 1 d .
O92 O 0.11165(15) 0.9539(4) 0.2244(2) 0.107(2) Uani 1 d .
N93 N 0.11154(14) 0.8355(5) 0.2045(3) 0.083(2) Uani 1 d .
H93 H 0.11183(14) 0.8086(5) 0.1814(3) 0.100 Uiso 1 calc R
C94 C 0.1106(2) 0.8004(7) 0.2443(3) 0.086(3) Uani 1 d .
C95 C 0.1125(2) 0.8322(6) 0.2855(4) 0.101(3) Uani 1 d .
H95 H 0.1129(2) 0.8816(6) 0.2871(4) 0.121 Uiso 1 calc R
C96 C 0.1138(2) 0.7928(9) 0.3252(4) 0.114(4) Uani 1 d .
H96 H 0.1156(2) 0.8157(9) 0.3528(4) 0.137 Uiso 1 calc R
C97 C 0.1125(2) 0.7201(11) 0.3229(4) 0.126(4) Uani 1 d .
H97 H 0.1138(2) 0.6933(11) 0.3491(4) 0.151 Uiso 1 calc R
C98 C 0.1093(2) 0.6856(8) 0.2806(4) 0.104(3) Uani 1 d .
C99 C 0.1074(2) 0.6100(9) 0.2752(5) 0.113(4) Uani 1 d .
C100 C 0.1039(2) 0.5809(7) 0.2333(5) 0.114(4) Uani 1 d .
H100 H 0.1030(2) 0.5319(7) 0.2293(5) 0.137 Uiso 1 calc R
C101 C 0.1016(2) 0.6273(7) 0.1965(4) 0.092(3) Uani 1 d .
N102 N 0.10352(15) 0.6970(5) 0.1996(3) 0.084(2) Uani 1 d .
C103 C 0.1079(2) 0.7258(7) 0.2408(3) 0.080(3) Uani 1 d .
O104 O 0.1086(2) 0.5730(6) 0.3144(3) 0.146(3) Uani 1 d .
C105 C 0.1053(4) 0.4985(10) 0.3142(6) 0.209(8) Uani 1 d D
H10A H 0.1219(4) 0.4758(10) 0.3038(6) 0.250 Uiso 1 calc R
H10B H 0.0882(4) 0.4846(10) 0.2948(6) 0.250 Uiso 1 calc R
C106 C 0.1027(9) 0.4769(12) 0.3632(8) 0.399(27) Uani 1 d D
H106 H 0.0834(9) 0.4936(12) 0.3680(8) 0.479 Uiso 1 calc R
C107 C 0.1219(9) 0.4958(23) 0.4086(15) 0.458(27) Uani 1 d D
H10C H 0.1133(9) 0.4761(23) 0.4333(15) 0.687 Uiso 1 calc R
H10D H 0.1232(9) 0.5465(23) 0.4119(15) 0.687 Uiso 1 calc R
H10E H 0.1409(9) 0.4763(23) 0.4083(15) 0.687 Uiso 1 calc R
C108 C 0.0993(7) 0.3941(12) 0.3608(14) 0.450(32) Uani 1 d D
H10F H 0.0964(7) 0.3761(12) 0.3897(14) 0.674 Uiso 1 calc R
H10G H 0.1165(7) 0.3735(12) 0.3515(14) 0.674 Uiso 1 calc R
H10H H 0.0831(7) 0.3820(12) 0.3395(14) 0.674 Uiso 1 calc R
C109 C 0.0955(2) 0.5953(8) 0.1508(4) 0.102(3) Uani 1 d .
O110 O 0.0982(2) 0.5325(5) 0.1436(3) 0.126(3) Uani 1 d .
N111 N 0.0866(2) 0.6446(5) 0.1190(3) 0.097(2) Uani 1 d .
H111 H 0.0844(2) 0.6868(5) 0.1289(3) 0.116 Uiso 1 calc R
C112 C 0.0808(2) 0.6365(6) 0.0733(4) 0.094(3) Uani 1 d .
C113 C 0.0858(2) 0.5768(7) 0.0490(5) 0.120(4) Uani 1 d .
H113 H 0.0923(2) 0.5357(7) 0.0642(5) 0.144 Uiso 1 calc R
C114 C 0.0816(3) 0.5762(9) 0.0021(6) 0.140(4) Uani 1 d .
H114 H 0.0854(3) 0.5352(9) -0.0134(6) 0.168 Uiso 1 calc R
C115 C 0.0721(3) 0.6336(9) -0.0202(5) 0.138(4) Uani 1 d .
H115 H 0.0698(3) 0.6328(9) -0.0513(5) 0.165 Uiso 1 calc R
C116 C 0.0653(2) 0.6976(7) 0.0027(4) 0.109(3) Uani 1 d .
C117 C 0.0541(3) 0.7595(9) -0.0190(4) 0.115(4) Uani 1 d .
C118 C 0.0469(2) 0.8158(7) 0.0049(4) 0.109(3) Uani 1 d .
H118 H 0.0389(2) 0.8562(7) -0.0094(4) 0.131 Uiso 1 calc R
C119 C 0.0517(2) 0.8119(7) 0.0526(3) 0.095(3) Uani 1 d .
N120 N 0.0626(2) 0.7547(5) 0.0739(3) 0.090(2) Uani 1 d .
C121 C 0.0690(2) 0.6985(7) 0.0490(4) 0.098(3) Uani 1 d .
O122 O 0.0511(2) 0.7585(5) -0.0654(3) 0.153(3) Uani 1 d .
C123 C 0.0414(3) 0.8219(9) -0.0896(4) 0.163(6) Uani 1 d D
H12A H 0.0538(3) 0.8618(9) -0.0801(4) 0.195 Uiso 1 calc R
H12B H 0.0218(3) 0.8334(9) -0.0848(4) 0.195 Uiso 1 calc R
C124 C 0.0431(5) 0.8048(10) -0.1388(5) 0.208(9) Uani 1 d D
H124 H 0.0336(5) 0.7601(10) -0.1485(5) 0.250 Uiso 1 calc R
C125 C 0.0765(6) 0.8040(20) -0.1409(9) 0.431(30) Uani 1 d D
H12C H 0.0848(6) 0.7633(20) -0.1250(9) 0.647 Uiso 1 calc R
H12D H 0.0849(6) 0.8465(20) -0.1274(9) 0.647 Uiso 1 calc R
H12E H 0.0802(6) 0.8015(20) -0.1716(9) 0.647 Uiso 1 calc R
C126 C 0.0297(7) 0.8690(15) -0.1631(6) 0.364(21) Uani 1 d D
H12F H 0.0298(7) 0.8628(15) -0.1947(6) 0.545 Uiso 1 calc R
H12G H 0.0406(7) 0.9106(15) -0.1535(6) 0.545 Uiso 1 calc R
H12H H 0.0102(7) 0.8744(15) -0.1564(6) 0.545 Uiso 1 calc R
C127 C 0.0433(2) 0.8737(7) 0.0798(4) 0.095(3) Uani 1 d .
O128 O 0.0374(2) 0.9309(5) 0.0644(3) 0.122(3) Uani 1 d .
N129 N 0.0434(2) 0.8568(5) 0.1232(3) 0.096(2) Uani 1 d .
H129 H 0.0463(2) 0.8126(5) 0.1293(3) 0.115 Uiso 1 calc R
C130 C 0.0395(2) 0.8998(6) 0.1600(3) 0.088(3) Uani 1 d .
C131 C 0.0376(2) 0.9731(7) 0.1596(4) 0.104(3) Uani 1 d .
H131 H 0.0376(2) 0.9976(7) 0.1328(4) 0.124 Uiso 1 calc R
C132 C 0.0359(2) 1.0097(6) 0.1983(5) 0.112(3) Uani 1 d .
H132 H 0.0340(2) 1.0589(6) 0.1970(5) 0.134 Uiso 1 calc R
C133 C 0.0367(2) 0.9776(7) 0.2379(4) 0.104(3) Uani 1 d .
H133 H 0.0368(2) 1.0045(7) 0.2639(4) 0.125 Uiso 1 calc R
C134 C 0.0374(2) 0.9026(7) 0.2405(4) 0.090(3) Uani 1 d .
C135 C 0.0371(2) 0.8632(8) 0.2809(4) 0.093(3) Uani 1 d .
C136 C 0.0363(2) 0.7896(8) 0.2790(3) 0.097(3) Uani 1 d .
H136 H 0.0356(2) 0.7631(8) 0.3049(3) 0.117 Uiso 1 calc R
C137 C 0.0368(2) 0.7555(6) 0.2380(4) 0.085(3) Uani 1 d .
N138 N 0.03813(15) 0.7901(5) 0.1993(3) 0.089(2) Uani 1 d .
C139 C 0.0388(2) 0.8622(6) 0.2014(3) 0.083(3) Uani 1 d .
C140 C 0.0349(2) 0.6759(7) 0.2373(5) 0.097(3) Uani 1 d .
O141 O 0.0348(2) 0.6413(5) 0.2705(3) 0.125(3) Uani 1 d .
O142 O 0.03215(15) 0.6495(4) 0.1960(3) 0.114(2) Uani 1 d .
C143 C 0.0280(3) 0.5735(6) 0.1926(4) 0.136(4) Uani 1 d .
H14A H 0.0263(3) 0.5596(6) 0.1617(4) 0.204 Uiso 1 calc R
H14B H 0.0107(3) 0.5606(6) 0.2051(4) 0.204 Uiso 1 calc R
H14C H 0.0442(3) 0.5497(6) 0.2087(4) 0.204 Uiso 1 calc R
O144 O 0.03735(14) 0.9009(4) 0.3183(3) 0.111(2) Uani 1 d .
C145 C 0.0385(3) 0.8644(7) 0.3604(4) 0.126(4) Uani 1 d D
H14D H 0.0542(3) 0.8302(7) 0.3631(4) 0.152 Uiso 1 calc R
H14E H 0.0206(3) 0.8391(7) 0.3622(4) 0.152 Uiso 1 calc R
C146 C 0.0435(4) 0.9201(9) 0.3987(4) 0.164(6) Uani 1 d D
H146 H 0.0277(4) 0.9548(9) 0.3956(4) 0.196 Uiso 1 calc R
C147 C 0.0717(4) 0.9574(10) 0.3976(6) 0.221(9) Uani 1 d D
H14F H 0.0713(4) 0.9834(10) 0.3701(6) 0.331 Uiso 1 calc R
H14G H 0.0870(4) 0.9231(10) 0.3996(6) 0.331 Uiso 1 calc R
H14H H 0.0748(4) 0.9896(10) 0.4224(6) 0.331 Uiso 1 calc R
C148 C 0.04285(11) 0.8784(3) 0.4411(2) 0.208(8) Uani 1 d D
H14I H 0.02442(11) 0.8557(3) 0.4409(2) 0.312 Uiso 1 calc R
H14J H 0.04599(11) 0.9098(3) 0.4664(2) 0.312 Uiso 1 calc R
H14K H 0.05773(11) 0.8429(3) 0.4433(2) 0.312 Uiso 1 calc R
Cl49 Cl 0.09665(11) 0.6364(3) 0.4602(2) 0.448(12) Uani 0.70 d PR
C150 C 0.06055(11) 0.6525(3) 0.4387(2) 0.182(12) Uani 0.70 d PRD
C151 C 0.03977(11) 0.6593(3) 0.4687(2) 0.217(13) Uani 0.70 d PRD
C152 C 0.01445(11) 0.6761(3) 0.4487(2) 0.318(30) Uani 0.70 d PRD
C153 C 0.00105(11) 0.6766(3) 0.4137(2) 0.251(19) Uani 0.70 d PRD
C154 C 0.02515(11) 0.6665(3) 0.3887(2) 0.149(8) Uani 0.70 d PRD
C155 C 0.05195(11) 0.6522(3) 0.3987(2) 0.134(6) Uani 0.70 d PRD
O156 O 0.26389(11) 0.3622(3) 0.0337(2) 0.230(7) Uani 0.80 d PR
O157 O 0.17008(11) 0.8082(3) 0.4407(2) 0.257(12) Uiso 0.50 d PR
O158 O 0.13928(11) 0.3261(3) 0.2141(2) 0.252(17) Uiso 0.30 d PR
O159 O 0.13768(11) 0.2268(3) 0.2243(2) 0.306(16) Uiso 0.50 d PR
O160 O 0.16318(11) 0.8853(3) 0.5069(2) 0.228(10) Uiso 0.50 d PR
O161 O 0.07969(11) 0.8220(3) -0.2702(2) 0.230(13) Uiso 0.30 d PR
O162 O 0.08529(11) 0.7261(3) -0.2702(2) 0.242(16) Uiso 0.30 d PR
O163 O 0.12670(11) 0.8219(3) 0.4685(2) 0.204(11) Uiso 0.40 d PR
O164 O 0.16309(11) 0.2724(3) 0.2015(2) 0.242(11) Uiso 0.50 d PR
O165 O 0.18671(11) 0.8835(3) 0.4919(2) 0.233(11) Uiso 0.50 d PR
O166 O 0.30081(11) 0.3538(3) 0.0280(2) 0.279(14) Uiso 0.50 d PR
O167 O 0.15131(11) 0.8402(3) 0.4816(2) 0.230(14) Uiso 0.30 d PR
O168 O 0.14911(11) 0.8129(3) 0.4554(2) 0.211(11) Uiso 0.40 d PR
O169 O 0.12251(11) 0.3569(3) 0.2031(2) 0.215(15) Uiso 0.30 d PR
O170 O 0.27786(11) 0.3646(3) 0.0571(2) 0.233(17) Uiso 0.40 d PR
O171 O 0.18520(11) 0.8124(3) 0.4397(2) 0.227(17) Uiso 0.30 d PR
O172 O 0.09333(11) 0.8580(3) -0.2700(2) 0.252(15) Uiso 0.40 d PR
O173 O 0.00597(11) 0.9681(3) -0.0271(2) 0.217(12) Uiso 0.40 d PR
Cl80 Cl 0.00437(11) 0.3449(3) 0.2141(2) 0.594(31) Uiso 0.40 d PRD
C181 C 0.00925(11) 0.3907(3) 0.1601(2) 0.340(38) Uiso 0.40 d PRD
C182 C -0.00464(11) 0.4179(3) 0.1292(2) 0.330(36) Uiso 0.40 d PRD
C183 C -0.00725(11) 0.4550(3) 0.0901(2) 0.265(25) Uiso 0.40 d PRD
C184 C 0.01151(11) 0.4604(3) 0.0700(2) 0.264(25) Uiso 0.40 d PRD
C185 C 0.03339(11) 0.4344(3) 0.0998(2) 0.198(16) Uiso 0.40 d PRD
C186 C 0.03705(11) 0.4069(3) 0.1501(2) 0.234(21) Uiso 0.40 d PRD

loop_
_atom_type_symbol
_atom_type_description
_atom_type_scat_dispersion_real
_atom_type_scat_dispersion_imag
_atom_type_scat_source
C C 0.0033 0.0016 'International Tables Vol C Tables 4.2.6.8 and 6.1.1.4'
H H 0.0000 0.0000 'International Tables Vol C Tables 4.2.6.8 and 6.1.1.4'
N N 0.0061 0.0033 'International Tables Vol C Tables 4.2.6.8 and 6.1.1.4'
O O 0.0106 0.0060 'International Tables Vol C Tables 4.2.6.8 and 6.1.1.4'
Cl Cl 0.1484 0.1585 'International Tables Vol C Tables 4.2.6.8 and 6.1.1.4'

loop_
_geom_angle_atom_site_label_1
_geom_angle_atom_site_label_2
_geom_angle_atom_site_label_3
_geom_angle
_geom_angle_site_symmetry_1
_geom_angle_site_symmetry_3
C1 C2 C4 108.2(13) . .
C1 C2 C3 114.7(19) . .
C4 C2 C3 109.8(16) . .
O5 C4 C2 107.6(10) . .
C6 O5 C4 118.3(8) . .
O5 C6 C7 126.2(9) . .
O5 C6 C15 115.2(11) . .
C7 C6 C15 118.6(11) . .
C6 C7 C8 119.9(9) . .
N9 C8 C7 123.0(9) . .
N9 C8 C19 117.2(9) . .
C7 C8 C19 119.8(9) . .
C8 N9 C10 117.6(9) . .
N9 C10 C15 122.9(9) . .
N9 C10 C11 120.4(12) . .
C15 C10 C11 116.5(12) . .
C12 C11 C10 120.4(12) . .
C12 C11 N16 119.4(11) . .
C10 C11 N16 120.2(12) . .
C13 C12 C11 121.4(11) . .
C14 C13 C12 117.9(12) . .
C13 C14 C15 122.7(12) . .
C14 C15 C10 121.0(10) . .
C14 C15 C6 121.6(12) . .
C10 C15 C6 117.4(11) . .
O17 N16 O18 121.0(16) . .
O17 N16 C11 119.9(14) . .
O18 N16 C11 118.1(13) . .
O20 C19 N21 125.5(10) . .
O20 C19 C8 120.6(11) . .
N21 C19 C8 113.9(8) . .
C19 N21 C22 127.4(8) . .
N21 C22 C23 126.1(10) . .
N21 C22 C31 115.8(9) . .
C23 C22 C31 118.1(11) . .
C24 C23 C22 120.9(11) . .
C25 C24 C23 120.9(10) . .
C24 C25 C26 120.9(10) . .
C31 C26 C25 118.8(11) . .
C31 C26 C27 117.1(9) . .
C25 C26 C27 124.1(11) . .
C28 C27 O32 126.2(11) . .
C28 C27 C26 120.4(10) . .
O32 C27 C26 113.3(10) . .
C27 C28 C29 117.8(9) . .
N30 C29 C28 126.0(8) . .
N30 C29 C37 115.5(9) . .
C28 C29 C37 118.6(10) . .
C29 N30 C31 115.9(8) . .
N30 C31 C26 122.7(9) . .
N30 C31 C22 117.0(10) . .
C26 C31 C22 120.3(9) . .
C27 O32 C33 118.5(9) . .
O32 C33 C34 107.4(10) . .
C36 C34 C35 109.8(15) . .
C36 C34 C33 111.7(13) . .
C35 C34 C33 112.1(13) . .
O38 C37 N39 124.5(9) . .
O38 C37 C29 121.7(10) . .
N39 C37 C29 113.7(9) . .
C37 N39 C40 130.6(8) . .
C41 C40 N39 124.0(10) . .
C41 C40 C49 121.3(10) . .
N39 C40 C49 114.7(8) . .
C40 C41 C42 116.8(11) . .
C43 C42 C41 123.2(12) . .
C42 C43 C44 120.9(12) . .
C45 C44 C49 117.7(11) . .
C45 C44 C43 125.4(12) . .
C49 C44 C43 116.9(13) . .
O50 C45 C46 127.0(14) . .
O50 C45 C44 113.9(14) . .
C46 C45 C44 119.1(11) . .
C45 C46 C47 119.5(11) . .
N48 C47 C46 123.1(11) . .
N48 C47 C55 118.1(11) . .
C46 C47 C55 118.8(12) . .
C47 N48 C49 118.8(9) . .
N48 C49 C44 121.7(10) . .
N48 C49 C40 117.6(9) . .
C44 C49 C40 120.6(11) . .
C45 O50 C51 115.6(13) . .
O50 C51 C52 114.6(16) . .
C51 C52 C53 108.5(17) . .
C51 C52 C54 110.4(19) . .
C53 C52 C54 118.3(20) . .
O56 C55 N57 124.2(10) . .
O56 C55 C47 122.6(12) . .
N57 C55 C47 113.1(10) . .
C55 N57 C58 129.7(10) . .
C59 C58 N57 127.2(12) . .
C59 C58 C67 120.2(11) . .
N57 C58 C67 112.5(10) . .
C58 C59 C60 120.2(13) . .
C61 C60 C59 121.3(13) . .
C60 C61 C62 120.6(14) . .
C63 C62 C67 118.0(13) . .
C63 C62 C61 122.5(13) . .
C67 C62 C61 119.5(14) . .
O68 C63 C62 116.8(14) . .
O68 C63 C64 124.8(15) . .
C62 C63 C64 118.4(11) . .
C63 C64 C65 119.4(12) . .
N66 C65 C64 123.0(11) . .
N66 C65 C73 118.3(9) . .
C64 C65 C73 118.6(12) . .
C65 N66 C67 117.3(9) . .
N66 C67 C62 123.7(12) . .
N66 C67 C58 118.4(10) . .
C62 C67 C58 117.9(12) . .
C63 O68 C69 118.2(13) . .
O68 C69 C70 110.5(19) . .
C71 C70 C72 129.9(40) . .
C71 C70 C69 101.1(25) . .
C72 C70 C69 107.6(23) . .
O74 C73 N75 125.3(11) . .
O74 C73 C65 122.1(11) . .
N75 C73 C65 112.7(10) . .
C73 N75 C76 130.0(9) . .
C78 C76 N75 123.8(10) . .
C78 C76 C85 120.6(10) . .
N75 C76 C85 115.5(9) . .
C79 C77 C78 122.1(10) . .
C76 C78 C77 119.5(11) . .
C77 C79 C80 119.6(11) . .
C85 C80 C79 119.5(11) . .
C85 C80 C81 117.1(9) . .
C79 C80 C81 123.4(11) . .
C82 C81 O86 126.6(11) . .
C82 C81 C80 118.8(10) . .
O86 C81 C80 114.6(11) . .
C81 C82 C83 118.4(10) . .
N84 C83 C82 124.8(9) . .
N84 C83 C91 119.4(9) . .
C82 C83 C91 115.7(10) . .
C83 N84 C85 117.0(8) . .
N84 C85 C80 123.6(9) . .
N84 C85 C76 117.6(9) . .
C80 C85 C76 118.7(9) . .
C81 O86 C87 116.6(9) . .
O86 C87 C88 103.5(13) . .
C87 C88 C89 102.4(26) . .
C87 C88 C90 90.3(20) . .
C89 C88 C90 111.9(34) . .
O92 C91 N93 124.6(9) . .
O92 C91 C83 123.4(10) . .
N93 C91 C83 112.0(10) . .
C94 N93 C91 129.7(9) . .
C95 C94 N93 124.9(12) . .
C95 C94 C103 120.0(10) . .
N93 C94 C103 115.1(9) . .
C94 C95 C96 122.0(11) . .
C97 C96 C95 119.3(11) . .
C96 C97 C98 120.0(12) . .
C103 C98 C97 120.2(13) . .
C103 C98 C99 116.1(11) . .
C97 C98 C99 123.6(13) . .
C100 C99 O104 125.4(15) . .
C100 C99 C98 120.2(11) . .
O104 C99 C98 114.4(13) . .
C99 C100 C101 117.8(12) . .
N102 C101 C100 124.4(11) . .
N102 C101 C109 118.1(11) . .
C100 C101 C109 117.5(12) . .
C101 N102 C103 118.0(9) . .
N102 C103 C98 123.4(11) . .
N102 C103 C94 118.2(9) . .
C98 C103 C94 118.4(11) . .
C99 O104 C105 120.8(12) . .
O104 C105 C106 106.1(15) . .
C105 C106 C108 103.6(22) . .
C105 C106 C107 131.5(34) . .
C108 C106 C107 107.8(29) . .
O110 C109 N111 124.7(11) . .
O110 C109 C101 123.0(12) . .
N111 C109 C101 112.3(11) . .
C109 N111 C112 129.3(10) . .
C113 C112 N111 126.4(11) . .
C113 C112 C121 118.0(11) . .
N111 C112 C121 115.6(10) . .
C112 C113 C114 121.8(12) . .
C115 C114 C113 120.2(13) . .
C114 C115 C116 121.4(13) . .
C121 C116 C117 116.9(11) . .
C121 C116 C115 118.9(13) . .
C117 C116 C115 124.1(13) . .
C118 C117 O122 123.0(13) . .
C118 C117 C116 120.6(10) . .
O122 C117 C116 116.4(12) . .
C117 C118 C119 118.3(11) . .
N120 C119 C118 122.4(10) . .
N120 C119 C127 118.4(10) . .
C118 C119 C127 119.2(12) . .
C119 N120 C121 117.8(9) . .
N120 C121 C116 124.0(12) . .
N120 C121 C112 116.5(10) . .
C116 C121 C112 119.5(12) . .
C117 O122 C123 119.2(11) . .
O122 C123 C124 105.5(12) . .
C126 C124 C123 103.6(15) . .
C126 C124 C125 110.3(18) . .
C123 C124 C125 101.9(16) . .
O128 C127 N129 124.5(11) . .
O128 C127 C119 123.4(10) . .
N129 C127 C119 112.1(11) . .
C127 N129 C130 130.2(9) . .
C131 C130 N129 125.8(10) . .
C131 C130 C139 119.4(10) . .
N129 C130 C139 114.8(10) . .
C132 C131 C130 120.6(11) . .
C133 C132 C131 122.4(11) . .
C132 C133 C134 120.0(10) . .
C133 C134 C139 119.7(10) . .
C133 C134 C135 124.4(11) . .
C139 C134 C135 115.9(11) . .
O144 C135 C136 124.6(11) . .
O144 C135 C134 116.3(11) . .
C136 C135 C134 119.2(10) . .
C137 C136 C135 119.7(10) . .
N138 C137 C136 123.4(10) . .
N138 C137 C140 118.7(10) . .
C136 C137 C140 117.8(11) . .
C137 N138 C139 116.6(9) . .
N138 C139 C134 125.0(10) . .
N138 C139 C130 117.1(10) . .
C134 C139 C130 117.9(11) . .
O141 C140 O142 124.7(11) . .
O141 C140 C137 122.5(11) . .
O142 C140 C137 112.7(11) . .
C140 O142 C143 115.7(9) . .
C135 O144 C145 119.1(10) . .
O144 C145 C146 108.5(10) . .
C148 C146 C147 111.7(12) . .
C148 C146 C145 105.2(11) . .
C147 C146 C145 110.8(12) . .
C155 C150 C151 117.5 . .
C155 C150 Cl49 123.4 . .
C151 C150 Cl49 118.8 . .
C152 C151 C150 112.4 . .
C153 C152 C151 141.9 . .
C153 C152 C154 47.6 . .
C151 C152 C154 95.1 . .
C152 C153 C154 95.9 . .
C155 C154 C153 135.1 . .
C155 C154 C152 98.8 . .
C153 C154 C152 36.5 . .
C150 C155 C154 115.4 . .
O170 O156 O166 56.9 . .
O171 O157 O168 156.7 . .
O171 O157 O167 125.9 . .
O168 O157 O167 30.8 . .
O171 O157 O166 43.3(3) . 4
O168 O157 O166 113.6(3) . 4
O167 O157 O166 82.7(3) . 4
O169 O158 O164 146.9 . .
O167 O160 O165 96.4 . .
O168 O163 O167 46.0 . .
O158 O164 O159 71.2 . .
O166 O165 O160 143.4(4) 4 .
O165 O166 O171 117.7(9) 4_545 4_545
O165 O166 O170 139.4(3) 4_545 .
O171 O166 O170 88.7(5) 4_545 .
O165 O166 O156 128.8(5) 4_545 .
O171 O166 O156 112.2(5) 4_545 .
O170 O166 O156 30.8 . .
O165 O166 O157 96.8(7) 4_545 4_545
O171 O166 O157 21.2(2) 4_545 4_545
O170 O166 O157 108.4(4) . 4_545
O156 O166 O157 133.4(3) . 4_545
O168 O167 O163 64.4 . .
O168 O167 O160 153.9 . .
O163 O167 O160 137.3 . .
O168 O167 O157 38.0 . .
O163 O167 O157 102.3 . .
O160 O167 O157 117.3 . .
O167 O168 O157 111.1 . .
O167 O168 O163 69.6 . .
O157 O168 O163 175.0 . .
O167 O168 O171 102.1 . .
O157 O168 O171 9.0 . .
O163 O168 O171 170.8 . .
O156 O170 O166 92.3 . .
O157 O171 O166 115.5(5) . 4
O157 O171 O168 14.3 . .
O166 O171 O168 101.3(5) 4 .
C181 Cl80 Cl80 152.6 . 2
C182 C181 C186 99.9 . .
C182 C181 Cl80 140.1 . .
C186 C181 Cl80 119.8 . .
C181 C182 C183 152.2 . .
C181 C182 C186 44.0 . .
C183 C182 C186 108.2 . .
C184 C183 C182 121.0 . .
C184 C183 C185 44.3 . .
C182 C183 C185 77.3 . .
C183 C184 C185 100.5 . .
C184 C185 C186 136.8 . .
C184 C185 C183 35.1 . .
C186 C185 C183 101.7 . .
C181 C186 C185 106.1 . .
C181 C186 C182 36.1 . .
C185 C186 C182 70.9 . .

loop_
_geom_bond_atom_site_label_1
_geom_bond_atom_site_label_2
_geom_bond_distance
_geom_bond_site_symmetry_2
C1 C2 1.53(2) .
C2 C4 1.54(2) .
C2 C3 1.55(2) .
C4 O5 1.413(12) .
O5 C6 1.329(12) .
C6 C7 1.341(13) .
C6 C15 1.432(13) .
C7 C8 1.409(12) .
C8 N9 1.314(10) .
C8 C19 1.499(14) .
N9 C10 1.365(12) .
C10 C15 1.393(14) .
C10 C11 1.407(14) .
C11 C12 1.40(2) .
C11 N16 1.41(2) .
C12 C13 1.37(2) .
C13 C14 1.35(2) .
C14 C15 1.386(14) .
N16 O17 1.133(13) .
N16 O18 1.205(12) .
C19 O20 1.233(10) .
C19 N21 1.350(12) .
N21 C22 1.382(12) .
C22 C23 1.392(13) .
C22 C31 1.430(13) .
C23 C24 1.385(15) .
C24 C25 1.353(14) .
C25 C26 1.411(13) .
C26 C31 1.393(13) .
C26 C27 1.420(14) .
C27 C28 1.344(13) .
C27 O32 1.370(12) .
C28 C29 1.387(13) .
C29 N30 1.315(11) .
C29 C37 1.521(13) .
N30 C31 1.384(11) .
O32 C33 1.411(13) .
C33 C34 1.53(2) .
C34 C36 1.50(2) .
C34 C35 1.52(2) .
C37 O38 1.207(10) .
C37 N39 1.343(12) .
N39 C40 1.383(11) .
C40 C41 1.363(13) .
C40 C49 1.450(13) .
C41 C42 1.46(2) .
C42 C43 1.35(2) .
C43 C44 1.43(2) .
C44 C45 1.39(2) .
C44 C49 1.425(14) .
C45 O50 1.340(13) .
C45 C46 1.37(2) .
C46 C47 1.399(14) .
C47 N48 1.305(11) .
C47 C55 1.457(14) .
N48 C49 1.355(12) .
O50 C51 1.41(2) .
C51 C52 1.43(2) .
C52 C53 1.58(2) .
C52 C54 1.59(3) .
C55 O56 1.219(11) .
C55 N57 1.359(13) .
N57 C58 1.384(12) .
C58 C59 1.358(14) .
C58 C67 1.477(14) .
C59 C60 1.41(2) .
C60 C61 1.37(2) .
C61 C62 1.42(2) .
C62 C63 1.38(2) .
C62 C67 1.409(15) .
C63 O68 1.342(14) .
C63 C64 1.38(2) .
C64 C65 1.408(14) .
C65 N66 1.318(12) .
C65 C73 1.493(15) .
N66 C67 1.345(12) .
O68 C69 1.44(2) .
C69 C70 1.55(2) .
C70 C71 1.49(3) .
C70 C72 1.50(2) .
C73 O74 1.199(12) .
C73 N75 1.345(12) .
N75 C76 1.393(11) .
C76 C78 1.360(13) .
C76 C85 1.434(13) .
C77 C79 1.37(2) .
C77 C78 1.390(15) .
C79 C80 1.408(15) .
C80 C85 1.406(13) .
C80 C81 1.441(14) .
C81 C82 1.354(13) .
C81 O86 1.351(12) .
C82 C83 1.418(13) .
C83 N84 1.317(11) .
C83 C91 1.501(13) .
N84 C85 1.344(11) .
O86 C87 1.47(2) .
C87 C88 1.53(3) .
C88 C89 1.56(3) .
C88 C90 1.58(2) .
C91 O92 1.224(11) .
C91 N93 1.381(12) .
N93 C94 1.374(11) .
C94 C95 1.369(13) .
C94 C103 1.412(14) .
C95 C96 1.402(15) .
C96 C97 1.37(2) .
C97 C98 1.42(2) .
C98 C103 1.413(14) .
C98 C99 1.43(2) .
C99 C100 1.37(2) .
C99 O104 1.365(13) .
C100 C101 1.406(15) .
C101 N102 1.318(12) .
C101 C109 1.496(15) .
N102 C103 1.345(11) .
O104 C105 1.41(2) .
C105 C106 1.55(2) .
C106 C108 1.57(3) .
C106 C107 1.59(3) .
C109 O110 1.213(13) .
C109 N111 1.361(13) .
N111 C112 1.379(12) .
C112 C113 1.375(14) .
C112 C121 1.450(14) .
C113 C114 1.40(2) .
C114 C115 1.32(2) .
C115 C116 1.44(2) .
C116 C121 1.382(14) .
C116 C117 1.41(2) .
C117 C118 1.34(2) .
C117 O122 1.388(13) .
C118 C119 1.429(14) .
C119 N120 1.324(12) .
C119 C127 1.502(15) .
N120 C121 1.351(12) .
O122 C123 1.442(15) .
C123 C124 1.52(2) .
C124 C126 1.51(2) .
C124 C125 1.57(2) .
C127 O128 1.193(11) .
C127 N129 1.342(12) .
N129 C130 1.402(12) .
C130 C131 1.383(14) .
C130 C139 1.436(13) .
C131 C132 1.362(14) .
C132 C133 1.334(14) .
C133 C134 1.415(14) .
C134 C139 1.410(13) .
C134 C135 1.425(14) .
C135 O144 1.329(12) .
C135 C136 1.387(14) .
C136 C137 1.391(13) .
C137 N138 1.343(12) .
C137 C140 1.502(15) .
N138 C139 1.359(12) .
C140 O141 1.194(12) .
C140 O142 1.329(12) .
O142 C143 1.447(12) .
O144 C145 1.436(12) .
C145 C146 1.55(2) .
C146 C148 1.504(14) .
C146 C147 1.50(2) .
Cl49 C150 1.76 .
C150 C155 1.22 .
C150 C151 1.41 .
C151 C152 1.30 .
C152 C153 1.16 .
C152 C154 1.94 .
C153 C154 1.44 .
C154 C155 1.28 .
O156 O170 0.90 .
O156 O166 1.76 .
O157 O171 0.71 .
O157 O168 1.13 .
O157 O167 1.70 .
O157 O166 1.781(9) 4
O158 O169 1.00 .
O158 O164 1.58 .
O159 O164 1.68 .
O160 O167 1.23 .
O160 O165 1.24 .
O161 O172 0.93 .
O163 O168 1.17 .
O163 O167 1.22 .
O165 O166 1.046(9) 4
O166 O165 1.046(9) 4_545
O166 O171 1.353(8) 4_545
O166 O170 1.48 .
O166 O157 1.781(9) 4_545
O167 O168 0.94 .
O168 O171 1.80 .
O171 O166 1.353(8) 4
Cl80 C181 1.88 .
Cl80 Cl80 2.243(11) 2
C181 C182 1.19 .
C181 C186 1.40 .
C182 C183 1.36 .
C182 C186 1.99 .
C183 C184 1.13 .
C183 C185 1.93 .
C184 C185 1.37 .
C185 C186 1.59 .

loop_
_geom_torsion_atom_site_label_1
_geom_torsion_atom_site_label_2
_geom_torsion_atom_site_label_3
_geom_torsion_atom_site_label_4
_geom_torsion
_geom_torsion_site_symmetry_1
_geom_torsion_site_symmetry_4
C1 C2 C4 O5 -167.9(14) . .
C3 C2 C4 O5 66.3(19) . .
C2 C4 O5 C6 -159.6(11) . .
C4 O5 C6 C7 -10.7(14) . .
C4 O5 C6 C15 171.8(8) . .
O5 C6 C7 C8 175.4(8) . .
C15 C6 C7 C8 -7.2(13) . .
C6 C7 C8 N9 6.5(14) . .
C6 C7 C8 C19 -173.3(8) . .
C7 C8 N9 C10 -0.2(13) . .
C19 C8 N9 C10 179.6(8) . .
C8 N9 C10 C15 -5.2(13) . .
C8 N9 C10 C11 179.8(8) . .
N9 C10 C11 C12 171.7(8) . .
C15 C10 C11 C12 -3.7(14) . .
N9 C10 C11 N16 -8.1(14) . .
C15 C10 C11 N16 176.6(9) . .
C10 C11 C12 C13 5.2(16) . .
N16 C11 C12 C13 -175.1(11) . .
C11 C12 C13 C14 -3.6(18) . .
C12 C13 C14 C15 0.7(18) . .
C13 C14 C15 C10 0.6(16) . .
C13 C14 C15 C6 -177.9(10) . .
N9 C10 C15 C14 -174.3(9) . .
C11 C10 C15 C14 0.9(14) . .
N9 C10 C15 C6 4.2(13) . .
C11 C10 C15 C6 179.5(8) . .
O5 C6 C15 C14 -1.6(13) . .
C7 C6 C15 C14 -179.3(9) . .
O5 C6 C15 C10 179.8(8) . .
C7 C6 C15 C10 2.1(13) . .
C12 C11 N16 O17 128.3(16) . .
C10 C11 N16 O17 -51.9(18) . .
C12 C11 N16 O18 -40.0(15) . .
C10 C11 N16 O18 139.8(11) . .
N9 C8 C19 O20 163.3(8) . .
C7 C8 C19 O20 -16.9(14) . .
N9 C8 C19 N21 -18.1(12) . .
C7 C8 C19 N21 161.7(8) . .
O20 C19 N21 C22 -4.0(16) . .
C8 C19 N21 C22 177.6(8) . .
C19 N21 C22 C23 -7.1(15) . .
C19 N21 C22 C31 174.5(8) . .
N21 C22 C23 C24 -177.1(10) . .
C31 C22 C23 C24 1.2(15) . .
C22 C23 C24 C25 0.5(17) . .
C23 C24 C25 C26 -1.0(17) . .
C24 C25 C26 C31 -0.2(15) . .
C24 C25 C26 C27 -178.9(10) . .
C31 C26 C27 C28 1.0(14) . .
C25 C26 C27 C28 179.8(9) . .
C31 C26 C27 O32 -179.1(8) . .
C25 C26 C27 O32 -0.3(14) . .
O32 C27 C28 C29 177.4(9) . .
C26 C27 C28 C29 -2.7(14) . .
C27 C28 C29 N30 3.4(14) . .
C27 C28 C29 C37 -177.1(8) . .
C28 C29 N30 C31 -2.0(13) . .
C37 C29 N30 C31 178.5(7) . .
C29 N30 C31 C26 0.0(12) . .
C29 N30 C31 C22 179.7(8) . .
C25 C26 C31 N30 -178.4(8) . .
C27 C26 C31 N30 0.4(13) . .
C25 C26 C31 C22 1.9(14) . .
C27 C26 C31 C22 -179.2(9) . .
N21 C22 C31 N30 -3.6(12) . .
C23 C22 C31 N30 177.9(8) . .
N21 C22 C31 C26 176.1(8) . .
C23 C22 C31 C26 -2.4(13) . .
C28 C27 O32 C33 -6.9(15) . .
C26 C27 O32 C33 173.3(9) . .
C27 O32 C33 C34 -173.2(10) . .
O32 C33 C34 C36 60.0(17) . .
O32 C33 C34 C35 -176.3(12) . .
N30 C29 C37 O38 161.7(9) . .
C28 C29 C37 O38 -17.9(14) . .
N30 C29 C37 N39 -20.2(12) . .
C28 C29 C37 N39 160.2(8) . .
O38 C37 N39 C40 -9.0(16) . .
C29 C37 N39 C40 173.0(8) . .
C37 N39 C40 C41 1.6(15) . .
C37 N39 C40 C49 -177.2(9) . .
N39 C40 C41 C42 -177.2(9) . .
C49 C40 C41 C42 1.5(14) . .
C40 C41 C42 C43 3.7(18) . .
C41 C42 C43 C44 -5.5(20) . .
C42 C43 C44 C45 -178.7(12) . .
C42 C43 C44 C49 2.0(17) . .
C49 C44 C45 O50 179.9(8) . .
C43 C44 C45 O50 0.6(16) . .
C49 C44 C45 C46 -1.1(15) . .
C43 C44 C45 C46 179.6(10) . .
O50 C45 C46 C47 176.7(9) . .
C44 C45 C46 C47 -2.2(16) . .
C45 C46 C47 N48 3.9(15) . .
C45 C46 C47 C55 -173.6(9) . .
C46 C47 N48 C49 -2.0(13) . .
C55 C47 N48 C49 175.6(8) . .
C47 N48 C49 C44 -1.5(13) . .
C47 N48 C49 C40 177.8(8) . .
C45 C44 C49 N48 3.0(14) . .
C43 C44 C49 N48 -177.6(9) . .
C45 C44 C49 C40 -176.3(9) . .
C43 C44 C49 C40 3.1(14) . .
C41 C40 C49 N48 175.8(8) . .
N39 C40 C49 N48 -5.3(11) . .
C41 C40 C49 C44 -4.8(14) . .
N39 C40 C49 C44 174.0(8) . .
C46 C45 O50 C51 5.1(17) . .
C44 C45 O50 C51 -176.0(10) . .
C45 O50 C51 C52 -163.9(15) . .
O50 C51 C52 C53 54.8(24) . .
O50 C51 C52 C54 -174.0(16) . .
N48 C47 C55 O56 168.9(8) . .
C46 C47 C55 O56 -13.4(14) . .
N48 C47 C55 N57 -13.1(12) . .
C46 C47 C55 N57 164.5(8) . .
O56 C55 N57 C58 -6.6(16) . .
C47 C55 N57 C58 175.4(8) . .
C55 N57 C58 C59 -0.6(16) . .
C55 N57 C58 C67 -179.1(9) . .
N57 C58 C59 C60 -174.8(10) . .
C67 C58 C59 C60 3.7(15) . .
C58 C59 C60 C61 0.4(19) . .
C59 C60 C61 C62 -1.2(22) . .
C60 C61 C62 C63 179.7(13) . .
C60 C61 C62 C67 -2.2(19) . .
C67 C62 C63 O68 177.7(9) . .
C61 C62 C63 O68 -4.2(17) . .
C67 C62 C63 C64 -4.1(16) . .
C61 C62 C63 C64 174.0(11) . .
O68 C63 C64 C65 178.9(10) . .
C62 C63 C64 C65 0.8(16) . .
C63 C64 C65 N66 2.8(15) . .
C63 C64 C65 C73 -174.7(9) . .
C64 C65 N66 C67 -2.7(13) . .
C73 C65 N66 C67 174.9(8) . .
C65 N66 C67 C62 -0.9(14) . .
C65 N66 C67 C58 179.3(8) . .
C63 C62 C67 N66 4.4(16) . .
C61 C62 C67 N66 -173.8(10) . .
C63 C62 C67 C58 -175.8(9) . .
C61 C62 C67 C58 6.0(15) . .
C59 C58 C67 N66 172.9(8) . .
N57 C58 C67 N66 -8.4(12) . .
C59 C58 C67 C62 -6.8(14) . .
N57 C58 C67 C62 171.8(8) . .
C62 C63 O68 C69 175.3(12) . .
C64 C63 O68 C69 -2.8(18) . .
C63 O68 C69 C70 179.5(17) . .
O68 C69 C70 C71 -82.9(38) . .
O68 C69 C70 C72 55.6(34) . .
N66 C65 C73 O74 168.3(9) . .
C64 C65 C73 O74 -14.1(14) . .
N66 C65 C73 N75 -12.5(12) . .
C64 C65 C73 N75 165.1(8) . .
O74 C73 N75 C76 -1.7(16) . .
C65 C73 N75 C76 179.1(8) . .
C73 N75 C76 C78 -5.3(15) . .
C73 N75 C76 C85 178.6(8) . .
N75 C76 C78 C77 -177.8(9) . .
C85 C76 C78 C77 -1.8(14) . .
C79 C77 C78 C76 3.1(17) . .
C78 C77 C79 C80 -1.4(18) . .
C77 C79 C80 C85 -1.6(16) . .
C77 C79 C80 C81 179.1(11) . .
C85 C80 C81 C82 -2.0(15) . .
C79 C80 C81 C82 177.3(10) . .
C85 C80 C81 O86 179.5(9) . .
C79 C80 C81 O86 -1.2(15) . .
O86 C81 C82 C83 176.1(10) . .
C80 C81 C82 C83 -2.1(15) . .
C81 C82 C83 N84 2.7(14) . .
C81 C82 C83 C91 -173.3(9) . .
C82 C83 N84 C85 1.4(13) . .
C91 C83 N84 C85 177.2(7) . .
C83 N84 C85 C80 -6.0(12) . .
C83 N84 C85 C76 178.2(8) . .
C79 C80 C85 N84 -172.9(9) . .
C81 C80 C85 N84 6.4(14) . .
C79 C80 C85 C76 2.8(13) . .
C81 C80 C85 C76 -177.9(8) . .
C78 C76 C85 N84 174.9(8) . .
N75 C76 C85 N84 -8.9(11) . .
C78 C76 C85 C80 -1.1(13) . .
N75 C76 C85 C80 175.2(8) . .
C82 C81 O86 C87 2.2(17) . .
C80 C81 O86 C87 -179.5(11) . .
C81 O86 C87 C88 -157.9(20) . .
O86 C87 C88 C89 70.6(26) . .
O86 C87 C88 C90 -176.9(20) . .
N84 C83 C91 O92 166.3(8) . .
C82 C83 C91 O92 -17.5(12) . .
N84 C83 C91 N93 -12.3(11) . .
C82 C83 C91 N93 163.8(7) . .
O92 C91 N93 C94 -0.3(14) . .
C83 C91 N93 C94 178.3(8) . .
C91 N93 C94 C95 -5.9(14) . .
C91 N93 C94 C103 174.9(8) . .
N93 C94 C95 C96 -174.6(9) . .
C103 C94 C95 C96 4.6(14) . .
C94 C95 C96 C97 -1.6(16) . .
C95 C96 C97 C98 -1.3(17) . .
C96 C97 C98 C103 1.0(16) . .
C96 C97 C98 C99 -179.3(11) . .
C103 C98 C99 C100 -1.3(15) . .
C97 C98 C99 C100 179.1(10) . .
C103 C98 C99 O104 -179.3(8) . .
C97 C98 C99 O104 1.0(15) . .
O104 C99 C100 C101 176.5(9) . .
C98 C99 C100 C101 -1.3(15) . .
C99 C100 C101 N102 2.2(15) . .
C99 C100 C101 C109 -175.6(9) . .
C100 C101 N102 C103 -0.3(14) . .
C109 C101 N102 C103 177.5(8) . .
C101 N102 C103 C98 -2.7(13) . .
C101 N102 C103 C94 178.5(8) . .
C97 C98 C103 N102 -176.9(8) . .
C99 C98 C103 N102 3.4(13) . .
C97 C98 C103 C94 1.9(13) . .
C99 C98 C103 C94 -177.8(9) . .
C95 C94 C103 N102 174.2(8) . .
N93 C94 C103 N102 -6.5(12) . .
C95 C94 C103 C98 -4.7(13) . .
N93 C94 C103 C98 174.6(7) . .
C100 C99 O104 C105 -1.5(18) . .
C98 C99 O104 C105 176.4(12) . .
C99 O104 C105 C106 -170.8(19) . .
O104 C105 C106 C108 -179.7(23) . .
O104 C105 C106 C107 -50.4(46) . .
N102 C101 C109 O110 166.9(9) . .
C100 C101 C109 O110 -15.2(15) . .
N102 C101 C109 N111 -13.4(12) . .
C100 C101 C109 N111 164.5(8) . .
O110 C109 N111 C112 -4.6(17) . .
C101 C109 N111 C112 175.7(9) . .
C109 N111 C112 C113 -7.8(16) . .
C109 N111 C112 C121 174.5(9) . .
N111 C112 C113 C114 -173.9(10) . .
C121 C112 C113 C114 3.8(16) . .
C112 C113 C114 C115 -0.8(20) . .
C113 C114 C115 C116 -1.5(22) . .
C114 C115 C116 C121 0.6(20) . .
C114 C115 C116 C117 -177.4(13) . .
C121 C116 C117 C118 -1.6(17) . .
C115 C116 C117 C118 176.4(11) . .
C121 C116 C117 O122 178.6(9) . .
C115 C116 C117 O122 -3.4(18) . .
O122 C117 C118 C119 -178.1(9) . .
C116 C117 C118 C119 2.1(17) . .
C117 C118 C119 N120 -1.1(16) . .
C117 C118 C119 C127 -179.0(10) . .
C118 C119 N120 C121 -0.5(14) . .
C127 C119 N120 C121 177.4(8) . .
C119 N120 C121 C116 1.0(14) . .
C119 N120 C121 C112 -179.6(9) . .
C117 C116 C121 N120 0.0(15) . .
C115 C116 C121 N120 -178.2(10) . .
C117 C116 C121 C112 -179.4(10) . .
C115 C116 C121 C112 2.5(15) . .
C113 C112 C121 N120 176.0(9) . .
N111 C112 C121 N120 -6.1(13) . .
C113 C112 C121 C116 -4.6(14) . .
N111 C112 C121 C116 173.3(9) . .
C118 C117 O122 C123 4.1(18) . .
C116 C117 O122 C123 -176.2(12) . .
C117 O122 C123 C124 175.0(13) . .
O122 C123 C124 C126 173.8(19) . .
O122 C123 C124 C125 -71.7(20) . .
N120 C119 C127 O128 168.6(10) . .
C118 C119 C127 O128 -13.5(16) . .
N120 C119 C127 N129 -11.3(13) . .
C118 C119 C127 N129 166.6(9) . .
O128 C127 N129 C130 -6.4(17) . .
C119 C127 N129 C130 173.5(9) . .
C127 N129 C130 C131 -7.5(16) . .
C127 N129 C130 C139 175.5(9) . .
N129 C130 C131 C132 -175.2(9) . .
C139 C130 C131 C132 1.7(14) . .
C130 C131 C132 C133 2.0(17) . .
C131 C132 C133 C134 -4.4(17) . .
C132 C133 C134 C139 3.2(15) . .
C132 C133 C134 C135 -177.1(9) . .
C133 C134 C135 O144 -3.2(14) . .
C139 C134 C135 O144 176.5(7) . .
C133 C134 C135 C136 176.6(9) . .
C139 C134 C135 C136 -3.7(13) . .
O144 C135 C136 C137 -178.5(8) . .
C134 C135 C136 C137 1.7(14) . .
C135 C136 C137 N138 0.6(14) . .
C135 C136 C137 C140 -177.8(8) . .
C136 C137 N138 C139 -0.8(12) . .
C140 C137 N138 C139 177.7(8) . .
C137 N138 C139 C134 -1.6(13) . .
C137 N138 C139 C130 -178.4(7) . .
C133 C134 C139 N138 -176.5(8) . .
C135 C134 C139 N138 3.8(13) . .
C133 C134 C139 C130 0.3(13) . .
C135 C134 C139 C130 -179.4(8) . .
C131 C130 C139 N138 174.4(8) . .
N129 C130 C139 N138 -8.4(12) . .
C131 C130 C139 C134 -2.7(13) . .
N129 C130 C139 C134 174.6(8) . .
N138 C137 C140 O141 176.6(9) . .
C136 C137 C140 O141 -4.8(14) . .
N138 C137 C140 O142 -5.7(12) . .
C136 C137 C140 O142 172.9(8) . .
O141 C140 O142 C143 2.2(15) . .
C137 C140 O142 C143 -175.4(8) . .
C136 C135 O144 C145 3.5(14) . .
C134 C135 O144 C145 -176.8(8) . .
C135 O144 C145 C146 171.2(9) . .
O144 C145 C146 C148 177.0(9) . .
O144 C145 C146 C147 -62.2(15) . .
C155 C150 C151 C152 -10.8 . .
Cl49 C150 C151 C152 175.3 . .
C150 C151 C152 C153 18.0 . .
C150 C151 C152 C154 7.0 . .
C151 C152 C153 C154 -14.9 . .
C154 C152 C153 C154 0.0 . .
C152 C153 C154 C155 8.3 . .
C152 C153 C154 C152 0.0 . .
C153 C152 C154 C155 -174.1 . .
C151 C152 C154 C155 -3.2 . .
C153 C152 C154 C153 0.0 . .
C151 C152 C154 C153 170.8 . .
C151 C150 C155 C154 7.9 . .
Cl49 C150 C155 C154 -178.5 . .
C153 C154 C155 C150 -7.5 . .
C152 C154 C155 C150 -2.5 . .
O169 O158 O164 O159 -105.5 . .
O167 O160 O165 O166 -15.1(8) . 4
O170 O156 O166 O165 -123.6(5) . 4_545
O170 O156 O166 O171 42.9(3) . 4_545
O170 O156 O166 O170 0.0 . .
O170 O156 O166 O157 42.4(3) . 4_545
O168 O163 O167 O168 0.0 . .
O168 O163 O167 O160 161.7 . .
O168 O163 O167 O157 3.3 . .
O165 O160 O167 O168 -21.2 . .
O165 O160 O167 O163 -161.0 . .
O165 O160 O167 O157 -5.0 . .
O171 O157 O167 O168 -176.8 . .
O168 O157 O167 O168 0.0 . .
O166 O157 O167 O168 179.9(2) 4 .
O171 O157 O167 O163 178.3 . .
O168 O157 O167 O163 -4.9 . .
O166 O157 O167 O163 175.0(2) 4 .
O171 O157 O167 O160 14.7 . .
O168 O157 O167 O160 -168.5 . .
O166 O157 O167 O160 11.4(2) 4 .
O163 O167 O168 O157 174.7 . .
O160 O167 O168 O157 23.7 . .
O157 O167 O168 O157 0.0 . .
O163 O167 O168 O163 0.0 . .
O160 O167 O168 O163 -151.0 . .
O157 O167 O168 O163 -174.7 . .
O163 O167 O168 O171 175.7 . .
O160 O167 O168 O171 24.8 . .
O157 O167 O168 O171 1.1 . .
O171 O157 O168 O167 6.6 . .
O167 O157 O168 O167 0.0 . .
O166 O157 O168 O167 -0.2(2) 4 .
O171 O157 O168 O163 104.1(7) . .
O167 O157 O168 O163 97.5(6) . .
O166 O157 O168 O163 97.3(8) 4 .
O171 O157 O168 O171 0.0 . .
O167 O157 O168 O171 -6.6 . .
O166 O157 O168 O171 -6.8(2) 4 .
O167 O163 O168 O167 0.0 . .
O167 O163 O168 O157 -99.4(6) . .
O167 O163 O168 O171 -26.98(11) . .
O166 O156 O170 O166 0.0 . .
O165 O166 O170 O156 85.7(8) 4_545 .
O171 O166 O170 O156 -140.9(3) 4_545 .
O156 O166 O170 O156 0.0 . .
O157 O166 O170 O156 -148.9(2) 4_545 .
O168 O157 O171 O166 -9.0(2) . 4
O167 O157 O171 O166 -4.9(3) . 4
O166 O157 O171 O166 0.0 4 4
O168 O157 O171 O168 0.0 . .
O167 O157 O171 O168 4.2 . .
O166 O157 O171 O168 9.0(2) 4 .
O167 O168 O171 O157 -173.7 . .
O157 O168 O171 O157 0.0 . .
O163 O168 O171 O157 -147.92(7) . .
O167 O168 O171 O166 -2.0(3) . 4
O157 O168 O171 O166 171.7(2) . 4
O163 O168 O171 O166 23.8(2) . 4
Cl80 Cl80 C181 C182 -76.3(6) 2 .
Cl80 Cl80 C181 C186 96.4(6) 2 .
C186 C181 C182 C183 1.0 . .
Cl80 C181 C182 C183 174.5 . .
C186 C181 C182 C186 0.0 . .
Cl80 C181 C182 C186 173.5 . .
C181 C182 C183 C184 16.8 . .
C186 C182 C183 C184 17.5 . .
C181 C182 C183 C185 9.2 . .
C186 C182 C183 C185 10.0 . .
C182 C183 C184 C185 -10.6 . .
C185 C183 C184 C185 0.0 . .
C183 C184 C185 C186 -4.0 . .
C183 C184 C185 C183 0.0 . .
C184 C183 C185 C184 0.0 . .
C182 C183 C185 C184 170.7 . .
C184 C183 C185 C186 177.2 . .
C182 C183 C185 C186 -12.1 . .
C182 C181 C186 C185 -12.8 . .
Cl80 C181 C186 C185 172.0 . .
C182 C181 C186 C182 0.0 . .
Cl80 C181 C186 C182 -175.2 . .
C184 C185 C186 C181 18.8 . .
C183 C185 C186 C181 16.4 . .
C184 C185 C186 C182 10.8 . .
C183 C185 C186 C182 8.5 . .
C181 C182 C186 C181 0.0 . .
C183 C182 C186 C181 -179.5 . .
C181 C182 C186 C185 167.0 . .
C183 C182 C186 C185 -12.5 . .
